data_7129304
loop_
_publ_author_name
'Gharpure, Santosh J.'
'Jegadeesan, S.'
'Vishwakarma, Dharmendra S.'

_publ_section_title
;
 Acid-catalysed iterative generation of o-quinone methides for the
 synthesis of dioxabicyclo[3.3.1]nonanes: total synthesis of
 myristicyclins A--B
;
_journal_name_full 'Chemical Communications'
_journal_paper_doi 10.1039/D1CC06146A
_journal_year 2021
_chemical_formula_moiety 'C32 H36 O6'
_chemical_formula_sum 'C32 H36 O6'
_chemical_formula_weight 516.61
_space_group_crystal_system orthorhombic
_space_group_IT_number 61
_space_group_name_Hall '-P 2ac 2ab'
_space_group_name_H-M_alt 'P b c a'
_atom_sites_solution_hydrogens geom
_atom_sites_solution_primary dual
_audit_creation_date 2021-06-24
_audit_creation_method
;
Olex2 1.3-ac4
(compiled 2019.04.23 svn.r3594 for Rigaku Oxford Diffraction, GUI svn.r5739)
;
_audit_update_record
;
2021-07-16 deposited with the CCDC.	2021-11-16 downloaded from the CCDC.
;
_cell_angle_alpha 90
_cell_angle_beta 90
_cell_angle_gamma 90
_cell_formula_units_Z 8
_cell_length_a 14.4688(7)
_cell_length_b 8.0297(5)
_cell_length_c 46.845(3)
_cell_measurement_reflns_used 1708
_cell_measurement_temperature 150
_cell_measurement_theta_max 54.1530
_cell_measurement_theta_min 3.5460
_cell_volume 5442.5(6)
_computing_cell_refinement 'CrysAlisPro 1.171.39.46 (Rigaku OD, 2018)'
_computing_data_collection 'CrysAlisPro 1.171.39.46 (Rigaku OD, 2018)'
_computing_data_reduction 'CrysAlisPro 1.171.39.46 (Rigaku OD, 2018)'
_computing_molecular_graphics 'Olex2 (Dolomanov et al., 2009)'
_computing_publication_material 'Olex2 (Dolomanov et al., 2009)'
_computing_structure_refinement 'ShelXL (Sheldrick, 2015)'
_computing_structure_solution 'ShelXT (Sheldrick, 2015)'
_diffrn_ambient_temperature 150
_diffrn_detector 'CCD plate'
_diffrn_measured_fraction_theta_full 0.997
_diffrn_measured_fraction_theta_max 0.997
_diffrn_measurement_details
;
List of Runs (angles in degrees, time in seconds):

  # Type    Start    End  Width  t~exp~   \w     \q     \k     \f   Frames
#--------------------------------------------------------------------------
  1  \w   -135.00 -11.00   1.00    8.00    -- -101.00  72.00-180.00  124
  2  \w   -122.00  -8.00   1.00    8.00    --  -32.00 -72.00 -36.00  114
  3  \w   -191.00 -29.00   1.00    8.00    -- -101.00   0.00-180.00  162
  4  \w   -135.00 -11.00   1.00    8.00    -- -101.00  72.00 -36.00  124
  5  \w   -122.00 -43.00   1.00    8.00    --  -32.00   0.00 -36.00   79
;
_diffrn_measurement_device 'abstract diffractometer'
_diffrn_measurement_device_type 'dtrek-CrysAlisPro-abstract goniometer imported rigaku-d*trek images'
_diffrn_measurement_method '\w scans'
_diffrn_orient_matrix_type 'CrysAlisPro convention (1999,Acta A55,543-557)'
_diffrn_orient_matrix_UB_11 0.1052559000
_diffrn_orient_matrix_UB_12 -0.0130139000
_diffrn_orient_matrix_UB_13 0.0044294000
_diffrn_orient_matrix_UB_21 0.0131952000
_diffrn_orient_matrix_UB_22 -0.0281626000
_diffrn_orient_matrix_UB_23 -0.0322812000
_diffrn_orient_matrix_UB_31 0.0092513000
_diffrn_orient_matrix_UB_32 0.1892680000
_diffrn_orient_matrix_UB_33 -0.0045095000
_diffrn_radiation_monochromator graphite
_diffrn_radiation_probe x-ray
_diffrn_radiation_type 'Cu K\a'
_diffrn_radiation_wavelength 1.54184
_diffrn_reflns_av_R_equivalents 0.1785
_diffrn_reflns_av_unetI/netI 0.1429
_diffrn_reflns_Laue_measured_fraction_full 0.997
_diffrn_reflns_Laue_measured_fraction_max 0.997
_diffrn_reflns_limit_h_max 17
_diffrn_reflns_limit_h_min -17
_diffrn_reflns_limit_k_max 9
_diffrn_reflns_limit_k_min -6
_diffrn_reflns_limit_l_max 43
_diffrn_reflns_limit_l_min -55
_diffrn_reflns_number 19311
_diffrn_reflns_point_group_measured_fraction_full 0.997
_diffrn_reflns_point_group_measured_fraction_max 0.997
_diffrn_reflns_theta_full 64.998
_diffrn_reflns_theta_max 64.998
_diffrn_reflns_theta_min 3.591
_diffrn_source 'fine-focus sealed X-ray tube'
_diffrn_source_type 'Enhance (Cu) X-ray Source'
_exptl_absorpt_coefficient_mu 0.694
_exptl_absorpt_correction_T_max 1.00000
_exptl_absorpt_correction_T_min 0.03116
_exptl_absorpt_correction_type multi-scan
_exptl_absorpt_process_details
;
CrysAlisPro 1.171.39.46 (Rigaku Oxford Diffraction, 2018)
Empirical absorption correction using spherical harmonics,
 implemented in SCALE3 ABSPACK scaling algorithm.
;
_exptl_crystal_colour colourless
_exptl_crystal_colour_primary colourless
_exptl_crystal_density_diffrn 1.261
_exptl_crystal_description plate
_exptl_crystal_F_000 2208
_exptl_crystal_size_max 0.2
_exptl_crystal_size_mid 0.12
_exptl_crystal_size_min 0.021
_refine_diff_density_max 0.332
_refine_diff_density_min -0.299
_refine_diff_density_rms 0.072
_refine_ls_extinction_method none
_refine_ls_goodness_of_fit_ref 1.000
_refine_ls_hydrogen_treatment constr
_refine_ls_matrix_type full
_refine_ls_number_parameters 346
_refine_ls_number_reflns 4618
_refine_ls_number_restraints 0
_refine_ls_restrained_S_all 1.000
_refine_ls_R_factor_all 0.1782
_refine_ls_R_factor_gt 0.0917
_refine_ls_shift/su_max 0.000
_refine_ls_shift/su_mean 0.000
_refine_ls_structure_factor_coef Fsqd
_refine_ls_weighting_details 'w=1/[\s^2^(Fo^2^)+(0.1484P)^2^] where P=(Fo^2^+2Fc^2^)/3'
_refine_ls_weighting_scheme calc
_refine_ls_wR_factor_gt 0.2347
_refine_ls_wR_factor_ref 0.3225
_reflns_Friedel_coverage 0.000
_reflns_number_gt 2095
_reflns_number_total 4618
_reflns_threshold_expression 'I > 2\s(I)'
_cod_data_source_file d1cc06146a2.cif
_cod_data_source_block sjg-jsm-06-69-c_cu
_cod_original_cell_volume 5442.4(6)
_cod_database_code 7129304
_shelx_shelxl_version_number 2018/3
_shelx_space_group_comment
;
The symmetry employed for this shelxl refinement is uniquely defined
by the following loop, which should always be used as a source of
symmetry information in preference to the above space-group names.
They are only intended as comments.
;
_shelx_estimated_absorpt_t_max 0.986
_shelx_estimated_absorpt_t_min 0.874
_reflns_odcompleteness_completeness 98.16
_reflns_odcompleteness_iscentric 1
_reflns_odcompleteness_theta 72.57
_olex2_refinement_description
;
1. Fixed Uiso
 At 1.2 times of:
  All C(H) groups, All C(H,H) groups
 At 1.5 times of:
  All C(H,H,H) groups, All O(H) groups
2.a Ternary CH refined with riding coordinates:
 C19(H19), C17(H17)
2.b Secondary CH2 refined with riding coordinates:
 C9(H9A,H9B), C18(H18A,H18B), C5(H5A,H5B), C8(H8A,H8B), C7(H7A,H7B), C26(H26A,
 H26B), C6(H6A,H6B), C4(H4A,H4B), C2(H2A,H2B), C3(H3A,H3B)
2.c Aromatic/amide H refined with riding coordinates:
 C25(H25), C13(H13), C22(H22), C23(H23), C32(H32), C31(H31), C28(H28),
 C30(H30), C29(H29)
2.d Idealised Me refined as rotating group:
 C1(H1A,H1B,H1C)
2.e Idealised tetrahedral OH refined as rotating group:
 O2(H2), O3(H3)
;
_olex2_submission_special_instructions 'No special instructions were received'
_oxdiff_exptl_absorpt_empirical_details
;
Empirical correction (ABSPACK) includes:
- Absorption correction using spherical harmonics
- Frame scaling
- Detector area scaling
;
_oxdiff_exptl_absorpt_empirical_full_max 16.999
_oxdiff_exptl_absorpt_empirical_full_min 0.412

loop_
_space_group_symop_operation_xyz
'x, y, z'
'-x+1/2, -y, z+1/2'
'-x, y+1/2, -z+1/2'
'x+1/2, -y+1/2, -z'
'-x, -y, -z'
'x-1/2, y, -z-1/2'
'x, -y-1/2, z-1/2'
'-x-1/2, y-1/2, z'

loop_
_atom_site_label
_atom_site_type_symbol
_atom_site_fract_x
_atom_site_fract_y
_atom_site_fract_z
_atom_site_U_iso_or_equiv
_atom_site_adp_type
_atom_site_occupancy
_atom_site_site_symmetry_order
_atom_site_calc_flag
_atom_site_refinement_flags_posn
_atom_site_refinement_flags_adp
_atom_site_refinement_flags_occupancy
_atom_site_disorder_assembly
_atom_site_disorder_group
O4 O 0.7532(2) -0.1457(4) 0.81964(8) 0.0477(10) Uani 1 1 d . . . . .
O5 O 0.6732(2) -0.0532(5) 0.85963(9) 0.0492(10) Uani 1 1 d . . . . .
O6 O 0.5562(3) 0.4930(5) 0.87944(9) 0.0532(11) Uani 1 1 d . . . . .
O1 O 0.5862(2) 0.1321(5) 0.70399(8) 0.0502(11) Uani 1 1 d . . . . .
O2 O 0.5323(2) 0.0361(5) 0.75074(9) 0.0496(10) Uani 1 1 d . . . . .
H2 H 0.530757 0.086585 0.735049 0.074 Uiso 1 1 calc GR . . . .
O3 O 0.8555(2) 0.0302(5) 0.72874(9) 0.0518(11) Uani 1 1 d . . . . .
H3 H 0.905948 0.010667 0.736931 0.078 Uiso 1 1 calc GR . . . .
C9 C 0.7402(3) 0.1603(7) 0.68863(13) 0.0457(14) Uani 1 1 d . . . . .
H9A H 0.779975 0.063058 0.684393 0.055 Uiso 1 1 calc R . . . .
H9B H 0.780197 0.248393 0.696786 0.055 Uiso 1 1 calc R . . . .
C11 C 0.6934(3) 0.0391(6) 0.73840(13) 0.0404(13) Uani 1 1 d . . . . .
C25 C 0.6132(3) 0.2106(7) 0.87046(12) 0.0424(13) Uani 1 1 d . . . . .
H25 H 0.648402 0.207860 0.887573 0.051 Uiso 1 1 calc R . . . .
C18 C 0.5923(4) -0.2278(7) 0.82583(13) 0.0483(15) Uani 1 1 d . . . . .
H18A H 0.544404 -0.252032 0.840340 0.058 Uiso 1 1 calc R . . . .
H18B H 0.599553 -0.326947 0.813464 0.058 Uiso 1 1 calc R . . . .
C24 C 0.5609(4) 0.3489(7) 0.86367(13) 0.0443(14) Uani 1 1 d . . . . .
C21 C 0.5597(3) 0.0717(6) 0.82734(13) 0.0423(14) Uani 1 1 d . . . . .
C12 C 0.7849(3) 0.0036(6) 0.74722(13) 0.0399(13) Uani 1 1 d . . . . .
C13 C 0.8026(3) -0.0612(6) 0.77404(13) 0.0428(13) Uani 1 1 d . . . . .
H13 H 0.864001 -0.088313 0.779476 0.051 Uiso 1 1 calc R . . . .
C22 C 0.5070(3) 0.2137(6) 0.82142(14) 0.0452(14) Uani 1 1 d . . . . .
H22 H 0.469461 0.214644 0.804776 0.054 Uiso 1 1 calc R . . . .
C23 C 0.5074(3) 0.3516(7) 0.83872(14) 0.0474(15) Uani 1 1 d . . . . .
H23 H 0.472029 0.447220 0.833883 0.057 Uiso 1 1 calc R . . . .
C10 C 0.6698(4) 0.1101(6) 0.71084(13) 0.0426(13) Uani 1 1 d . . . . .
C15 C 0.6383(3) -0.0531(6) 0.78571(12) 0.0384(13) Uani 1 1 d . . . . .
C20 C 0.6137(3) 0.0765(6) 0.85204(13) 0.0424(14) Uani 1 1 d . . . . .
C14 C 0.7295(3) -0.0867(6) 0.79311(12) 0.0396(13) Uani 1 1 d . . . . .
C16 C 0.6219(3) 0.0056(7) 0.75809(13) 0.0435(14) Uani 1 1 d . . . . .
C19 C 0.6817(3) -0.1865(7) 0.83995(13) 0.0457(14) Uani 1 1 d . . . . .
H19 H 0.702325 -0.287074 0.850812 0.055 Uiso 1 1 calc R . . . .
C5 C 0.8171(4) 0.3630(7) 0.58916(14) 0.0557(16) Uani 1 1 d . . . . .
H5A H 0.855474 0.262703 0.585838 0.067 Uiso 1 1 calc R . . . .
H5B H 0.857266 0.449294 0.597749 0.067 Uiso 1 1 calc R . . . .
C17 C 0.5646(4) -0.0774(7) 0.80808(13) 0.0462(14) Uani 1 1 d . . . . .
H17 H 0.503306 -0.097122 0.798803 0.055 Uiso 1 1 calc R . . . .
C27 C 0.5940(4) 0.6708(8) 0.91763(14) 0.0567(17) Uani 1 1 d . . . . .
C8 C 0.6989(4) 0.2245(7) 0.66049(13) 0.0466(14) Uani 1 1 d . . . . .
H8A H 0.657952 0.138420 0.652202 0.056 Uiso 1 1 calc R . . . .
H8B H 0.661300 0.325174 0.664252 0.056 Uiso 1 1 calc R . . . .
C7 C 0.7760(4) 0.2668(7) 0.63921(13) 0.0488(15) Uani 1 1 d . . . . .
H7A H 0.814289 0.357450 0.647306 0.059 Uiso 1 1 calc R . . . .
H7B H 0.816249 0.167913 0.636929 0.059 Uiso 1 1 calc R . . . .
C26 C 0.6101(4) 0.5060(7) 0.90451(14) 0.0543(16) Uani 1 1 d . . . . .
H26A H 0.676364 0.493042 0.899776 0.065 Uiso 1 1 calc R . . . .
H26B H 0.592680 0.416900 0.918086 0.065 Uiso 1 1 calc R . . . .
C6 C 0.7417(4) 0.3203(7) 0.60988(13) 0.0512(15) Uani 1 1 d . . . . .
H6A H 0.703908 0.229208 0.601716 0.061 Uiso 1 1 calc R . . . .
H6B H 0.701056 0.418544 0.612181 0.061 Uiso 1 1 calc R . . . .
C32 C 0.5197(4) 0.7698(8) 0.91062(16) 0.0646(18) Uani 1 1 d . . . . .
H32 H 0.478024 0.732497 0.896300 0.078 Uiso 1 1 calc R . . . .
C4 C 0.7811(4) 0.4266(7) 0.56040(14) 0.0609(17) Uani 1 1 d . . . . .
H4A H 0.743941 0.337134 0.551465 0.073 Uiso 1 1 calc R . . . .
H4B H 0.739227 0.521712 0.564022 0.073 Uiso 1 1 calc R . . . .
C2 C 0.8133(5) 0.5421(9) 0.51107(15) 0.0717(19) Uani 1 1 d . . . . .
H2A H 0.785075 0.446255 0.501039 0.086 Uiso 1 1 calc R . . . .
H2B H 0.763502 0.623221 0.515150 0.086 Uiso 1 1 calc R . . . .
C3 C 0.8537(5) 0.4811(9) 0.53943(15) 0.0666(19) Uani 1 1 d . . . . .
H3A H 0.895878 0.386612 0.535641 0.080 Uiso 1 1 calc R . . . .
H3B H 0.890598 0.571892 0.548065 0.080 Uiso 1 1 calc R . . . .
C31 C 0.5034(5) 0.9220(9) 0.92372(19) 0.079(2) Uani 1 1 d . . . . .
H31 H 0.452584 0.988784 0.917921 0.094 Uiso 1 1 calc R . . . .
C28 C 0.6513(5) 0.7306(9) 0.93935(18) 0.088(2) Uani 1 1 d . . . . .
H28 H 0.702808 0.665699 0.945223 0.106 Uiso 1 1 calc R . . . .
C30 C 0.5606(6) 0.9751(10) 0.9449(2) 0.092(3) Uani 1 1 d . . . . .
H30 H 0.548709 1.077320 0.954439 0.110 Uiso 1 1 calc R . . . .
C29 C 0.6349(7) 0.8807(11) 0.9524(2) 0.115(4) Uani 1 1 d . . . . .
H29 H 0.675884 0.919224 0.966811 0.138 Uiso 1 1 calc R . . . .
C1 C 0.8826(6) 0.6224(13) 0.49158(19) 0.111(3) Uani 1 1 d . . . . .
H1A H 0.851325 0.661799 0.474293 0.166 Uiso 1 1 calc GR . . . .
H1B H 0.930110 0.540963 0.486373 0.166 Uiso 1 1 calc GR . . . .
H1C H 0.911488 0.716894 0.501360 0.166 Uiso 1 1 calc GR . . . .

loop_
_atom_site_aniso_label
_atom_site_aniso_U_11
_atom_site_aniso_U_22
_atom_site_aniso_U_33
_atom_site_aniso_U_23
_atom_site_aniso_U_13
_atom_site_aniso_U_12
O4 0.040(2) 0.044(2) 0.059(3) 0.0086(19) 0.002(2) 0.0019(16)
O5 0.046(2) 0.042(2) 0.060(3) 0.0005(19) 0.000(2) 0.0044(17)
O6 0.052(2) 0.044(2) 0.064(3) -0.0086(19) -0.005(2) 0.0017(17)
O1 0.035(2) 0.054(3) 0.061(3) 0.0057(19) -0.0065(19) 0.0021(17)
O2 0.031(2) 0.054(3) 0.064(3) 0.007(2) -0.0042(19) 0.0055(16)
O3 0.026(2) 0.066(3) 0.063(3) 0.004(2) 0.0043(19) 0.0011(18)
C9 0.032(3) 0.040(3) 0.065(4) -0.007(3) -0.002(3) 0.001(2)
C11 0.024(3) 0.032(3) 0.066(4) 0.000(3) 0.001(3) 0.001(2)
C25 0.031(3) 0.043(3) 0.054(3) 0.002(3) -0.002(3) -0.002(2)
C18 0.038(3) 0.038(3) 0.069(4) 0.005(3) -0.002(3) -0.002(2)
C24 0.035(3) 0.041(3) 0.057(4) -0.006(3) 0.001(3) -0.006(2)
C21 0.028(3) 0.037(3) 0.062(4) 0.004(3) -0.001(3) -0.007(2)
C12 0.034(3) 0.032(3) 0.054(4) -0.002(2) -0.002(3) -0.002(2)
C13 0.026(3) 0.040(3) 0.063(4) 0.000(3) 0.000(3) -0.005(2)
C22 0.028(3) 0.036(3) 0.072(4) 0.004(3) -0.003(3) 0.000(2)
C23 0.034(3) 0.037(3) 0.071(4) 0.001(3) 0.002(3) -0.004(2)
C10 0.035(3) 0.030(3) 0.063(4) -0.003(3) 0.003(3) 0.002(2)
C15 0.025(3) 0.036(3) 0.054(4) 0.000(3) 0.004(3) 0.001(2)
C20 0.032(3) 0.030(3) 0.065(4) 0.001(3) 0.002(3) -0.002(2)
C14 0.031(3) 0.023(3) 0.065(4) 0.001(2) 0.002(3) -0.0004(19)
C16 0.019(3) 0.043(3) 0.069(4) -0.002(3) -0.004(3) -0.002(2)
C19 0.032(3) 0.044(3) 0.062(4) 0.002(3) 0.009(3) -0.002(2)
C5 0.051(4) 0.047(3) 0.069(4) 0.003(3) 0.001(3) -0.006(3)
C17 0.033(3) 0.040(3) 0.066(4) 0.000(3) -0.003(3) -0.002(2)
C27 0.054(4) 0.048(4) 0.067(4) 0.003(3) 0.002(3) -0.003(3)
C8 0.042(3) 0.036(3) 0.062(4) 0.002(3) 0.002(3) -0.003(2)
C7 0.040(3) 0.041(3) 0.065(4) -0.001(3) -0.006(3) 0.000(2)
C26 0.052(4) 0.049(4) 0.063(4) 0.000(3) -0.008(3) -0.008(3)
C6 0.046(3) 0.045(4) 0.063(4) 0.004(3) -0.004(3) 0.004(2)
C32 0.063(4) 0.052(4) 0.079(5) -0.017(3) 0.005(4) -0.006(3)
C4 0.064(4) 0.046(4) 0.073(4) 0.009(3) -0.013(4) -0.001(3)
C2 0.078(5) 0.073(5) 0.063(5) 0.007(4) 0.004(4) -0.002(4)
C3 0.067(4) 0.061(4) 0.072(5) 0.019(3) 0.001(4) -0.010(3)
C31 0.072(5) 0.060(5) 0.104(6) -0.020(4) -0.013(5) -0.002(4)
C28 0.105(6) 0.062(5) 0.098(6) -0.020(4) -0.041(5) 0.001(4)
C30 0.103(7) 0.062(5) 0.110(7) -0.029(5) -0.006(6) -0.005(4)
C29 0.153(9) 0.077(6) 0.115(7) -0.044(5) -0.067(7) 0.011(6)
C1 0.108(7) 0.128(8) 0.096(7) 0.048(6) 0.001(6) -0.028(6)

loop_
_atom_type_symbol
_atom_type_description
_atom_type_scat_dispersion_real
_atom_type_scat_dispersion_imag
_atom_type_scat_source
C C 0.0181 0.0091 'International Tables Vol C Tables 4.2.6.8 and 6.1.1.4'
H H 0.0000 0.0000 'International Tables Vol C Tables 4.2.6.8 and 6.1.1.4'
O O 0.0492 0.0322 'International Tables Vol C Tables 4.2.6.8 and 6.1.1.4'

loop_
_geom_angle_atom_site_label_1
_geom_angle_atom_site_label_2
_geom_angle_atom_site_label_3
_geom_angle
_geom_angle_site_symmetry_1
_geom_angle_site_symmetry_3
_geom_angle_publ_flag
C14 O4 C19 119.7(4) . . ?
C20 O5 C19 116.8(4) . . ?
C24 O6 C26 118.8(4) . . ?
C16 O2 H2 109.5 . . ?
C12 O3 H3 109.5 . . ?
H9A C9 H9B 107.6 . . ?
C10 C9 H9A 108.6 . . ?
C10 C9 H9B 108.6 . . ?
C10 C9 C8 114.7(4) . . ?
C8 C9 H9A 108.6 . . ?
C8 C9 H9B 108.6 . . ?
C12 C11 C10 124.0(5) . . ?
C16 C11 C12 117.1(5) . . ?
C16 C11 C10 118.9(4) . . ?
C24 C25 H25 120.5 . . ?
C20 C25 H25 120.5 . . ?
C20 C25 C24 119.1(5) . . ?
H18A C18 H18B 108.5 . . ?
C19 C18 H18A 110.3 . . ?
C19 C18 H18B 110.3 . . ?
C19 C18 C17 107.1(4) . . ?
C17 C18 H18A 110.3 . . ?
C17 C18 H18B 110.3 . . ?
O6 C24 C25 125.4(5) . . ?
O6 C24 C23 114.1(5) . . ?
C25 C24 C23 120.5(5) . . ?
C22 C21 C20 116.5(5) . . ?
C22 C21 C17 123.8(5) . . ?
C20 C21 C17 119.6(5) . . ?
O3 C12 C11 119.1(5) . . ?
O3 C12 C13 120.0(5) . . ?
C13 C12 C11 120.9(5) . . ?
C12 C13 H13 120.1 . . ?
C12 C13 C14 119.7(5) . . ?
C14 C13 H13 120.1 . . ?
C21 C22 H22 118.7 . . ?
C23 C22 C21 122.6(6) . . ?
C23 C22 H22 118.7 . . ?
C24 C23 H23 120.6 . . ?
C22 C23 C24 118.8(5) . . ?
C22 C23 H23 120.6 . . ?
O1 C10 C9 115.7(5) . . ?
O1 C10 C11 120.4(5) . . ?
C11 C10 C9 123.9(5) . . ?
C14 C15 C16 117.2(5) . . ?
C14 C15 C17 118.2(5) . . ?
C16 C15 C17 124.5(4) . . ?
C25 C20 O5 115.2(5) . . ?
C25 C20 C21 122.5(5) . . ?
C21 C20 O5 122.3(5) . . ?
O4 C14 C13 116.0(4) . . ?
O4 C14 C15 122.0(5) . . ?
C15 C14 C13 122.0(5) . . ?
O2 C16 C11 119.8(5) . . ?
O2 C16 C15 117.1(5) . . ?
C15 C16 C11 123.0(5) . . ?
O4 C19 C18 112.4(5) . . ?
O4 C19 H19 107.7 . . ?
O5 C19 O4 108.7(4) . . ?
O5 C19 C18 112.4(4) . . ?
O5 C19 H19 107.7 . . ?
C18 C19 H19 107.7 . . ?
H5A C5 H5B 107.7 . . ?
C6 C5 H5A 108.9 . . ?
C6 C5 H5B 108.9 . . ?
C6 C5 C4 113.4(5) . . ?
C4 C5 H5A 108.9 . . ?
C4 C5 H5B 108.9 . . ?
C18 C17 H17 110.2 . . ?
C21 C17 C18 108.5(5) . . ?
C21 C17 C15 110.4(4) . . ?
C21 C17 H17 110.2 . . ?
C15 C17 C18 107.2(4) . . ?
C15 C17 H17 110.2 . . ?
C32 C27 C26 122.7(6) . . ?
C32 C27 C28 116.0(6) . . ?
C28 C27 C26 121.2(6) . . ?
C9 C8 H8A 109.6 . . ?
C9 C8 H8B 109.6 . . ?
H8A C8 H8B 108.1 . . ?
C7 C8 C9 110.4(4) . . ?
C7 C8 H8A 109.6 . . ?
C7 C8 H8B 109.6 . . ?
C8 C7 H7A 108.7 . . ?
C8 C7 H7B 108.7 . . ?
H7A C7 H7B 107.6 . . ?
C6 C7 C8 114.3(4) . . ?
C6 C7 H7A 108.7 . . ?
C6 C7 H7B 108.7 . . ?
O6 C26 C27 109.0(5) . . ?
O6 C26 H26A 109.9 . . ?
O6 C26 H26B 109.9 . . ?
C27 C26 H26A 109.9 . . ?
C27 C26 H26B 109.9 . . ?
H26A C26 H26B 108.3 . . ?
C5 C6 C7 114.3(5) . . ?
C5 C6 H6A 108.7 . . ?
C5 C6 H6B 108.7 . . ?
C7 C6 H6A 108.7 . . ?
C7 C6 H6B 108.7 . . ?
H6A C6 H6B 107.6 . . ?
C27 C32 H32 118.8 . . ?
C27 C32 C31 122.4(7) . . ?
C31 C32 H32 118.8 . . ?
C5 C4 H4A 108.3 . . ?
C5 C4 H4B 108.3 . . ?
H4A C4 H4B 107.4 . . ?
C3 C4 C5 115.7(5) . . ?
C3 C4 H4A 108.3 . . ?
C3 C4 H4B 108.3 . . ?
H2A C2 H2B 107.6 . . ?
C3 C2 H2A 108.7 . . ?
C3 C2 H2B 108.7 . . ?
C1 C2 H2A 108.7 . . ?
C1 C2 H2B 108.7 . . ?
C1 C2 C3 114.2(6) . . ?
C4 C3 C2 113.2(5) . . ?
C4 C3 H3A 108.9 . . ?
C4 C3 H3B 108.9 . . ?
C2 C3 H3A 108.9 . . ?
C2 C3 H3B 108.9 . . ?
H3A C3 H3B 107.8 . . ?
C32 C31 H31 120.1 . . ?
C30 C31 C32 119.7(7) . . ?
C30 C31 H31 120.1 . . ?
C27 C28 H28 119.2 . . ?
C29 C28 C27 121.6(7) . . ?
C29 C28 H28 119.2 . . ?
C31 C30 H30 120.2 . . ?
C31 C30 C29 119.6(8) . . ?
C29 C30 H30 120.2 . . ?
C28 C29 H29 119.6 . . ?
C30 C29 C28 120.7(8) . . ?
C30 C29 H29 119.6 . . ?
C2 C1 H1A 109.5 . . ?
C2 C1 H1B 109.5 . . ?
C2 C1 H1C 109.5 . . ?
H1A C1 H1B 109.5 . . ?
H1A C1 H1C 109.5 . . ?
H1B C1 H1C 109.5 . . ?

loop_
_geom_bond_atom_site_label_1
_geom_bond_atom_site_label_2
_geom_bond_distance
_geom_bond_site_symmetry_2
_geom_bond_publ_flag
O4 C14 1.374(6) . ?
O4 C19 1.443(6) . ?
O5 C20 1.397(6) . ?
O5 C19 1.418(7) . ?
O6 C24 1.374(7) . ?
O6 C26 1.413(7) . ?
O1 C10 1.263(6) . ?
O2 H2 0.8400 . ?
O2 C16 1.363(6) . ?
O3 H3 0.8400 . ?
O3 C12 1.355(6) . ?
C9 H9A 0.9900 . ?
C9 H9B 0.9900 . ?
C9 C10 1.512(8) . ?
C9 C8 1.536(8) . ?
C11 C12 1.417(7) . ?
C11 C10 1.452(8) . ?
C11 C16 1.411(8) . ?
C25 H25 0.9500 . ?
C25 C24 1.381(7) . ?
C25 C20 1.380(8) . ?
C18 H18A 0.9900 . ?
C18 H18B 0.9900 . ?
C18 C19 1.490(8) . ?
C18 C17 1.520(8) . ?
C24 C23 1.402(8) . ?
C21 C22 1.399(7) . ?
C21 C20 1.397(8) . ?
C21 C17 1.500(8) . ?
C12 C13 1.383(8) . ?
C13 H13 0.9500 . ?
C13 C14 1.399(7) . ?
C22 H22 0.9500 . ?
C22 C23 1.372(8) . ?
C23 H23 0.9500 . ?
C15 C14 1.390(7) . ?
C15 C16 1.397(8) . ?
C15 C17 1.508(8) . ?
C19 H19 1.0000 . ?
C5 H5A 0.9900 . ?
C5 H5B 0.9900 . ?
C5 C6 1.500(8) . ?
C5 C4 1.532(9) . ?
C17 H17 1.0000 . ?
C27 C26 1.477(8) . ?
C27 C32 1.377(8) . ?
C27 C28 1.397(9) . ?
C8 H8A 0.9900 . ?
C8 H8B 0.9900 . ?
C8 C7 1.534(8) . ?
C7 H7A 0.9900 . ?
C7 H7B 0.9900 . ?
C7 C6 1.523(8) . ?
C26 H26A 0.9900 . ?
C26 H26B 0.9900 . ?
C6 H6A 0.9900 . ?
C6 H6B 0.9900 . ?
C32 H32 0.9500 . ?
C32 C31 1.388(9) . ?
C4 H4A 0.9900 . ?
C4 H4B 0.9900 . ?
C4 C3 1.503(9) . ?
C2 H2A 0.9900 . ?
C2 H2B 0.9900 . ?
C2 C3 1.532(10) . ?
C2 C1 1.501(10) . ?
C3 H3A 0.9900 . ?
C3 H3B 0.9900 . ?
C31 H31 0.9500 . ?
C31 C30 1.361(10) . ?
C28 H28 0.9500 . ?
C28 C29 1.373(10) . ?
C30 H30 0.9500 . ?
C30 C29 1.361(11) . ?
C29 H29 0.9500 . ?
C1 H1A 0.9800 . ?
C1 H1B 0.9800 . ?
C1 H1C 0.9800 . ?
